data_4076492
loop_
_publ_author_name
'Yang, Ying'
'Zhao, Na'
'Zhu, Hongping'
'Roesky, Herbert W.'

_publ_section_title
;
 Syntheses and Reactions of Derivatives of
 (Pyrrolylaldiminato)germanium(II) and -Aluminum(III)
;
_journal_issue 5
_journal_name_full Organometallics
_journal_page_first 1958
_journal_paper_doi 10.1021/om201252k
_journal_volume 31
_journal_year 2012
_chemical_formula_sum 'C61 H83 Al Li N2 O3 P2'
_chemical_formula_weight 988.15
_chemical_name_common L'(PPh2)AlMe(OC4H8-PPh2)Li(THF)2
_space_group_IT_number 2
_symmetry_cell_setting triclinic
_symmetry_space_group_name_Hall '-P 1'
_symmetry_space_group_name_H-M 'P -1'
_atom_sites_solution_hydrogens geom
_atom_sites_solution_primary direct
_atom_sites_solution_secondary difmap
_audit_creation_method SHELXL-97
_cell_angle_alpha 87.97(3)
_cell_angle_beta 89.23(3)
_cell_angle_gamma 64.78(3)
_cell_formula_units_Z 2
_cell_length_a 10.305(2)
_cell_length_b 11.761(2)
_cell_length_c 26.290(5)
_cell_measurement_reflns_used 6111
_cell_measurement_temperature 173(2)
_cell_measurement_theta_max 54.93
_cell_measurement_theta_min 6.12
_cell_volume 2880.7(12)
_computing_cell_refinement RAPID-AUTO
_computing_data_collection 'RAPID-AUTO (Rigaku Corporation, 1998)'
_computing_data_reduction
;
CrystalStructure (Rigaku/MSC and Rigaku Corporation, 2002)
;
_computing_molecular_graphics 'Bruker SHELXTL'
_computing_publication_material 'Bruker SHELXTL'
_computing_structure_refinement 'SHELXL-97 (Sheldrick, 1997)'
_computing_structure_solution 'SHELXS-97 (Sheldrick, 1990)'
_diffrn_ambient_temperature 173(2)
_diffrn_measured_fraction_theta_full 0.988
_diffrn_measured_fraction_theta_max 0.988
_diffrn_measurement_device_type 'Rigaku RAXIS-RAPID'
_diffrn_measurement_method '\w scans'
_diffrn_radiation_monochromator graphite
_diffrn_radiation_source 'Rotating Anode'
_diffrn_radiation_type MoK\a
_diffrn_radiation_wavelength 0.71073
_diffrn_reflns_av_R_equivalents 0.1495
_diffrn_reflns_av_sigmaI/netI 0.1975
_diffrn_reflns_limit_h_max 12
_diffrn_reflns_limit_h_min -11
_diffrn_reflns_limit_k_max 13
_diffrn_reflns_limit_k_min -13
_diffrn_reflns_limit_l_max 31
_diffrn_reflns_limit_l_min -31
_diffrn_reflns_number 22711
_diffrn_reflns_theta_full 25.00
_diffrn_reflns_theta_max 25.00
_diffrn_reflns_theta_min 3.06
_exptl_absorpt_coefficient_mu 0.135
_exptl_absorpt_correction_T_max 0.9866
_exptl_absorpt_correction_T_min 0.9357
_exptl_absorpt_correction_type multi-scan
_exptl_absorpt_process_details 'ABSCOR (Higashi, 1995)'
_exptl_crystal_colour 'pale yellow'
_exptl_crystal_density_diffrn 1.139
_exptl_crystal_density_method 'not measured'
_exptl_crystal_description block
_exptl_crystal_F_000 1066
_exptl_crystal_size_max 0.50
_exptl_crystal_size_mid 0.15
_exptl_crystal_size_min 0.10
_refine_diff_density_max 0.971
_refine_diff_density_min -0.423
_refine_diff_density_rms 0.068
_refine_ls_extinction_method none
_refine_ls_goodness_of_fit_ref 0.995
_refine_ls_hydrogen_treatment constr
_refine_ls_matrix_type full
_refine_ls_number_parameters 640
_refine_ls_number_reflns 10016
_refine_ls_number_restraints 15
_refine_ls_restrained_S_all 0.997
_refine_ls_R_factor_all 0.2553
_refine_ls_R_factor_gt 0.1081
_refine_ls_shift/su_max 0.001
_refine_ls_shift/su_mean 0.000
_refine_ls_structure_factor_coef Fsqd
_refine_ls_weighting_details 'calc w=1/[\s^2^(Fo^2^)+(0.1400P)^2^+0.0000P] where P=(Fo^2^+2Fc^2^)/3'
_refine_ls_weighting_scheme calc
_refine_ls_wR_factor_gt 0.2480
_refine_ls_wR_factor_ref 0.3278
_reflns_number_gt 3412
_reflns_number_total 10016
_reflns_threshold_expression >2sigma(I)
_cod_data_source_file om201252k_si_002.cif
_cod_data_source_block yy345a
_cod_original_cell_volume 2880.7(9)
_cod_original_sg_symbol_H-M P-1
_cod_database_code 4076492

loop_
_symmetry_equiv_pos_as_xyz
'x, y, z'
'-x, -y, -z'

loop_
_atom_site_label
_atom_site_type_symbol
_atom_site_fract_x
_atom_site_fract_y
_atom_site_fract_z
_atom_site_U_iso_or_equiv
_atom_site_adp_type
_atom_site_occupancy
_atom_site_symmetry_multiplicity
_atom_site_calc_flag
_atom_site_refinement_flags
Al1 Al 0.16297(19) 0.53375(19) 0.22656(8) 0.0592(6) Uani 1 1 d .
N1 N 0.1439(5) 0.5715(5) 0.1570(2) 0.0525(13) Uani 1 1 d .
N2 N -0.0387(5) 0.5886(5) 0.2301(2) 0.0529(14) Uani 1 1 d .
O1 O 0.1985(4) 0.6484(4) 0.25812(16) 0.0621(12) Uani 1 1 d .
O2 O -0.0669(5) 0.9326(5) 0.2774(2) 0.0838(16) Uani 1 1 d .
O3 O 0.2101(5) 0.9173(5) 0.2292(2) 0.0834(16) Uani 1 1 d .
P1 P 0.1996(3) 0.8834(3) 0.42389(11) 0.1115(10) Uani 1 1 d .
P2 P -0.01816(17) 0.82321(17) 0.14121(7) 0.0590(6) Uani 1 1 d .
Li1 Li 0.0906(13) 0.8221(12) 0.2351(5) 0.083(4) Uani 1 1 d .
C1 C -0.0033(6) 0.6590(6) 0.1458(2) 0.0521(17) Uani 1 1 d .
H1 H -0.0324 0.6381 0.1126 0.063 Uiso 1 1 calc R
C2 C -0.1027(6) 0.6528(6) 0.1864(2) 0.0485(16) Uani 1 1 d .
C3 C -0.2466(6) 0.6974(6) 0.1913(3) 0.065(2) Uani 1 1 d .
H3 H -0.3165 0.7482 0.1670 0.078 Uiso 1 1 calc R
C4 C -0.2734(8) 0.6547(7) 0.2389(3) 0.069(2) Uani 1 1 d .
H4 H -0.3649 0.6697 0.2526 0.083 Uiso 1 1 calc R
C5 C -0.1469(7) 0.5892(6) 0.2617(3) 0.0576(18) Uani 1 1 d .
C6 C -0.1188(7) 0.5137(8) 0.3114(3) 0.072(2) Uani 1 1 d .
C7 C -0.0789(10) 0.3773(8) 0.3015(4) 0.107(3) Uani 1 1 d .
H7A H 0.0100 0.3428 0.2817 0.161 Uiso 1 1 calc R
H7B H -0.1561 0.3704 0.2824 0.161 Uiso 1 1 calc R
H7C H -0.0646 0.3301 0.3340 0.161 Uiso 1 1 calc R
C8 C -0.0035(8) 0.5241(8) 0.3436(3) 0.088(3) Uani 1 1 d .
H8A H 0.0044 0.4789 0.3763 0.133 Uiso 1 1 calc R
H8B H -0.0289 0.6129 0.3496 0.133 Uiso 1 1 calc R
H8C H 0.0886 0.4873 0.3258 0.133 Uiso 1 1 calc R
C9 C -0.2612(8) 0.5648(9) 0.3447(3) 0.109(3) Uani 1 1 d .
H9A H -0.2461 0.5114 0.3755 0.164 Uiso 1 1 calc R
H9B H -0.3402 0.5632 0.3248 0.164 Uiso 1 1 calc R
H9C H -0.2850 0.6513 0.3542 0.164 Uiso 1 1 calc R
C10 C 0.2248(6) 0.4891(6) 0.1169(2) 0.0533(17) Uani 1 1 d .
C11 C 0.1677(6) 0.4195(6) 0.0911(3) 0.0570(17) Uani 1 1 d .
C12 C 0.2408(7) 0.3538(6) 0.0489(3) 0.067(2) Uani 1 1 d .
H12 H 0.2018 0.3073 0.0307 0.080 Uiso 1 1 calc R
C13 C 0.3653(8) 0.3545(7) 0.0332(3) 0.071(2) Uani 1 1 d .
H13 H 0.4107 0.3123 0.0033 0.085 Uiso 1 1 calc R
C14 C 0.4259(7) 0.4163(7) 0.0604(3) 0.066(2) Uani 1 1 d .
H14 H 0.5162 0.4128 0.0500 0.079 Uiso 1 1 calc R
C15 C 0.3590(7) 0.4843(6) 0.1030(3) 0.0649(19) Uani 1 1 d .
C16 C 0.4328(7) 0.5479(7) 0.1331(3) 0.070(2) Uani 1 1 d .
H16 H 0.3632 0.6013 0.1588 0.084 Uiso 1 1 calc R
C17 C 0.5646(8) 0.4490(8) 0.1620(3) 0.088(2) Uani 1 1 d .
H17A H 0.5356 0.3922 0.1823 0.132 Uiso 1 1 calc R
H17B H 0.6033 0.4917 0.1846 0.132 Uiso 1 1 calc R
H17C H 0.6383 0.4005 0.1375 0.132 Uiso 1 1 calc R
C18 C 0.4788(7) 0.6335(7) 0.0992(3) 0.079(2) Uani 1 1 d .
H18A H 0.5505 0.5826 0.0746 0.119 Uiso 1 1 calc R
H18B H 0.5202 0.6766 0.1204 0.119 Uiso 1 1 calc R
H18C H 0.3951 0.6959 0.0810 0.119 Uiso 1 1 calc R
C19 C 0.0356(7) 0.4023(6) 0.1097(3) 0.065(2) Uani 1 1 d .
H19 H -0.0005 0.4526 0.1410 0.078 Uiso 1 1 calc R
C20 C -0.0855(8) 0.4508(8) 0.0705(3) 0.092(3) Uani 1 1 d .
H20A H -0.0564 0.3978 0.0407 0.139 Uiso 1 1 calc R
H20B H -0.1059 0.5376 0.0600 0.139 Uiso 1 1 calc R
H20C H -0.1717 0.4482 0.0855 0.139 Uiso 1 1 calc R
C21 C 0.0755(8) 0.2644(7) 0.1246(3) 0.081(2) Uani 1 1 d .
H21A H 0.0893 0.2160 0.0938 0.122 Uiso 1 1 calc R
H21B H -0.0018 0.2585 0.1451 0.122 Uiso 1 1 calc R
H21C H 0.1645 0.2303 0.1446 0.122 Uiso 1 1 calc R
C22 C 0.2936(7) 0.3617(6) 0.2443(3) 0.069(2) Uani 1 1 d .
H22A H 0.3923 0.3491 0.2371 0.104 Uiso 1 1 calc R
H22B H 0.2704 0.3042 0.2242 0.104 Uiso 1 1 calc R
H22C H 0.2842 0.3447 0.2806 0.104 Uiso 1 1 calc R
C23 C 0.0786(6) 0.8335(6) 0.0834(3) 0.0558(17) Uani 1 1 d .
C24 C 0.1144(6) 0.7517(6) 0.0431(3) 0.0580(18) Uani 1 1 d .
H24 H 0.0907 0.6820 0.0449 0.070 Uiso 1 1 calc R
C25 C 0.1837(7) 0.7707(7) 0.0009(3) 0.069(2) Uani 1 1 d .
H25 H 0.2099 0.7129 -0.0259 0.082 Uiso 1 1 calc R
C26 C 0.2149(7) 0.8720(7) -0.0028(3) 0.069(2) Uani 1 1 d .
H26 H 0.2630 0.8844 -0.0321 0.082 Uiso 1 1 calc R
C27 C 0.1766(7) 0.9580(7) 0.0361(3) 0.074(2) Uani 1 1 d .
H27 H 0.1959 1.0301 0.0331 0.089 Uiso 1 1 calc R
C28 C 0.1107(7) 0.9370(6) 0.0787(3) 0.0635(19) Uani 1 1 d .
H28 H 0.0863 0.9943 0.1056 0.076 Uiso 1 1 calc R
C29 C -0.2029(7) 0.9138(6) 0.1177(3) 0.0571(18) Uani 1 1 d .
C30 C -0.2610(7) 0.8693(7) 0.0803(3) 0.066(2) Uani 1 1 d .
H30 H -0.2030 0.7920 0.0650 0.079 Uiso 1 1 calc R
C31 C -0.4014(8) 0.9355(7) 0.0649(3) 0.077(2) Uani 1 1 d .
H31 H -0.4396 0.9035 0.0392 0.092 Uiso 1 1 calc R
C32 C -0.4866(8) 1.0480(8) 0.0866(4) 0.087(3) Uani 1 1 d .
H32 H -0.5844 1.0922 0.0769 0.104 Uiso 1 1 calc R
C33 C -0.4303(8) 1.0954(7) 0.1222(3) 0.078(2) Uani 1 1 d .
H33 H -0.4870 1.1757 0.1354 0.094 Uiso 1 1 calc R
C34 C -0.2897(8) 1.0270(7) 0.1393(3) 0.071(2) Uani 1 1 d .
H34 H -0.2535 1.0581 0.1658 0.085 Uiso 1 1 calc R
C35 C 0.3346(8) 0.8873(9) 0.1965(3) 0.096(3) Uani 1 1 d .
H35A H 0.3052 0.9069 0.1604 0.115 Uiso 1 1 calc R
H35B H 0.4011 0.7971 0.2004 0.115 Uiso 1 1 calc R
C36 C 0.4048(9) 0.9691(9) 0.2142(4) 0.109(3) Uani 1 1 d .
H36A H 0.5105 0.9216 0.2147 0.130 Uiso 1 1 calc R
H36B H 0.3788 1.0444 0.1914 0.130 Uiso 1 1 calc R
C37 C 0.3509(9) 1.0044(9) 0.2647(4) 0.114(3) Uani 1 1 d .
H37A H 0.3504 1.0860 0.2731 0.137 Uiso 1 1 calc R
H37B H 0.4087 0.9396 0.2904 0.137 Uiso 1 1 calc R
C38 C 0.2016(8) 1.0140(8) 0.2617(4) 0.099(3) Uani 1 1 d .
H38A H 0.1673 1.0016 0.2959 0.118 Uiso 1 1 calc R
H38B H 0.1351 1.0975 0.2475 0.118 Uiso 1 1 calc R
C39 C -0.1502(10) 0.8770(9) 0.3008(4) 0.125(3) Uani 1 1 d U
H39A H -0.1540 0.8116 0.2790 0.150 Uiso 1 1 calc R
H39B H -0.1074 0.8370 0.3340 0.150 Uiso 1 1 calc R
C40 C -0.2883(11) 0.9714(11) 0.3080(5) 0.153(3) Uani 1 1 d U
H40A H -0.3088 0.9810 0.3449 0.183 Uiso 1 1 calc R
H40B H -0.3593 0.9471 0.2924 0.183 Uiso 1 1 calc R
C41 C -0.3016(10) 1.0900(10) 0.2853(5) 0.144(4) Uani 1 1 d U
H41A H -0.3471 1.1594 0.3092 0.173 Uiso 1 1 calc R
H41B H -0.3586 1.1109 0.2535 0.173 Uiso 1 1 calc R
C42 C -0.1480(8) 1.0660(8) 0.2747(4) 0.097(3) Uani 1 1 d .
H42A H -0.1394 1.1002 0.2406 0.116 Uiso 1 1 calc R
H42B H -0.1132 1.1062 0.3004 0.116 Uiso 1 1 calc R
C43 C 0.2143(12) 1.1055(12) 0.3960(4) 0.117(3) Uani 1 1 d .
H43 H 0.1180 1.1284 0.3859 0.140 Uiso 1 1 calc R
C44 C 0.2699(15) 1.1882(11) 0.3884(4) 0.128(4) Uani 1 1 d .
H44 H 0.2166 1.2661 0.3708 0.154 Uiso 1 1 calc R
C45 C 0.4069(19) 1.1590(16) 0.4065(5) 0.139(5) Uani 1 1 d .
H45 H 0.4445 1.2200 0.4036 0.167 Uiso 1 1 calc R
C46 C 0.4886(13) 1.0427(16) 0.4286(5) 0.135(4) Uani 1 1 d .
H46 H 0.5834 1.0209 0.4403 0.161 Uiso 1 1 calc R
C47 C 0.4294(13) 0.9620(11) 0.4331(4) 0.129(4) Uani 1 1 d .
H47 H 0.4854 0.8806 0.4476 0.155 Uiso 1 1 calc R
C48 C 0.2900(13) 0.9901(11) 0.4177(4) 0.106(3) Uani 1 1 d .
C49 C 0.2608(13) 0.8108(11) 0.4877(4) 0.100(3) Uani 1 1 d .
C50 C 0.3853(16) 0.6961(14) 0.4961(6) 0.157(5) Uani 1 1 d .
H50 H 0.4493 0.6547 0.4694 0.188 Uiso 1 1 calc R
C51 C 0.4074(18) 0.6473(12) 0.5476(8) 0.184(7) Uani 1 1 d .
H51 H 0.4852 0.5687 0.5558 0.221 Uiso 1 1 calc R
C52 C 0.314(2) 0.7161(17) 0.5858(4) 0.141(5) Uani 1 1 d .
H52 H 0.3286 0.6842 0.6200 0.169 Uiso 1 1 calc R
C53 C 0.2072(14) 0.8235(17) 0.5746(7) 0.153(6) Uani 1 1 d .
H53 H 0.1481 0.8705 0.6014 0.183 Uiso 1 1 calc R
C54 C 0.1786(13) 0.8683(12) 0.5291(6) 0.125(4) Uani 1 1 d .
H54 H 0.0962 0.9453 0.5234 0.150 Uiso 1 1 calc R
C55 C 0.1538(16) 0.2100(13) 0.5359(5) 0.185(6) Uani 1 1 d .
H55A H 0.2260 0.1842 0.5089 0.277 Uiso 1 1 calc R
H55B H 0.1202 0.1444 0.5423 0.277 Uiso 1 1 calc R
H55C H 0.1963 0.2228 0.5671 0.277 Uiso 1 1 calc R
C56 C 0.0293(17) 0.3306(17) 0.5198(5) 0.179(7) Uani 1 1 d .
H56A H -0.0166 0.3150 0.4897 0.215 Uiso 1 1 calc R
H56B H -0.0423 0.3561 0.5476 0.215 Uiso 1 1 calc R
C57 C 0.0676(11) 0.4350(12) 0.5073(4) 0.151(6) Uani 1 1 d .
H57A H 0.1354 0.4115 0.4783 0.182 Uiso 1 1 calc R
H57B H 0.1176 0.4482 0.5368 0.182 Uiso 1 1 calc R
C58 C 0.3087(12) 0.7691(9) 0.3818(4) 0.133(4) Uani 1 1 d .
H58A H 0.3126 0.8111 0.3488 0.160 Uiso 1 1 calc R
H58B H 0.4074 0.7283 0.3957 0.160 Uiso 1 1 calc R
C59 C 0.2549(9) 0.6653(9) 0.3721(4) 0.099(3) Uani 1 1 d .
H59A H 0.2549 0.6211 0.4048 0.119 Uiso 1 1 calc R
H59B H 0.1547 0.7066 0.3596 0.119 Uiso 1 1 calc R
C60 C 0.3450(9) 0.5693(9) 0.3340(4) 0.097(3) Uani 1 1 d .
H60A H 0.4465 0.5345 0.3451 0.117 Uiso 1 1 calc R
H60B H 0.3158 0.4993 0.3353 0.117 Uiso 1 1 calc R
C61 C 0.3368(8) 0.6153(8) 0.2806(3) 0.081(2) Uani 1 1 d .
H61A H 0.3580 0.6899 0.2792 0.097 Uiso 1 1 calc R
H61B H 0.4108 0.5492 0.2604 0.097 Uiso 1 1 calc R

loop_
_atom_site_aniso_label
_atom_site_aniso_U_11
_atom_site_aniso_U_22
_atom_site_aniso_U_33
_atom_site_aniso_U_23
_atom_site_aniso_U_13
_atom_site_aniso_U_12
Al1 0.0480(11) 0.0445(13) 0.0820(16) -0.0054(11) 0.0059(10) -0.0167(10)
N1 0.046(3) 0.037(3) 0.070(4) -0.005(3) -0.003(3) -0.013(3)
N2 0.037(3) 0.050(4) 0.070(4) -0.009(3) -0.004(3) -0.017(3)
O1 0.053(3) 0.058(3) 0.072(3) 0.000(2) -0.006(2) -0.021(2)
O2 0.074(3) 0.063(4) 0.114(4) -0.025(3) 0.022(3) -0.027(3)
O3 0.074(3) 0.073(4) 0.104(4) -0.022(3) 0.009(3) -0.030(3)
P1 0.1048(18) 0.102(2) 0.123(2) -0.0136(18) 0.0096(16) -0.0395(17)
P2 0.0554(10) 0.0384(11) 0.0820(14) -0.0108(9) 0.0089(9) -0.0184(9)
Li1 0.074(7) 0.061(9) 0.115(11) -0.046(8) 0.047(8) -0.028(7)
C1 0.046(3) 0.040(4) 0.064(4) -0.004(3) 0.001(3) -0.013(3)
C2 0.044(3) 0.043(4) 0.054(4) -0.013(3) -0.005(3) -0.013(3)
C3 0.046(4) 0.050(5) 0.092(6) -0.011(4) 0.008(4) -0.012(3)
C4 0.065(5) 0.054(5) 0.097(6) -0.013(4) 0.025(5) -0.033(4)
C5 0.049(4) 0.046(4) 0.069(5) 0.008(4) -0.010(4) -0.012(3)
C6 0.054(4) 0.072(6) 0.093(6) -0.010(5) 0.015(4) -0.028(4)
C7 0.128(7) 0.062(6) 0.144(8) 0.010(6) -0.001(6) -0.054(6)
C8 0.075(5) 0.087(7) 0.096(6) 0.013(5) 0.011(5) -0.029(5)
C9 0.086(6) 0.144(9) 0.096(7) 0.016(6) 0.018(5) -0.048(6)
C10 0.049(4) 0.044(4) 0.060(4) -0.006(3) 0.005(3) -0.013(3)
C11 0.051(4) 0.043(4) 0.068(5) 0.001(4) -0.001(3) -0.013(3)
C12 0.064(4) 0.035(4) 0.093(6) -0.008(4) 0.009(4) -0.014(3)
C13 0.070(5) 0.048(5) 0.085(6) -0.004(4) 0.012(4) -0.016(4)
C14 0.057(4) 0.055(5) 0.073(5) 0.003(4) 0.015(4) -0.013(4)
C15 0.051(4) 0.040(4) 0.091(6) 0.001(4) 0.008(4) -0.009(3)
C16 0.062(4) 0.063(5) 0.090(6) -0.011(4) 0.018(4) -0.032(4)
C17 0.075(5) 0.089(7) 0.100(6) 0.011(5) -0.016(5) -0.036(5)
C18 0.066(4) 0.081(6) 0.095(6) -0.009(5) 0.009(4) -0.035(4)
C19 0.064(4) 0.037(4) 0.097(6) -0.018(4) 0.007(4) -0.023(4)
C20 0.080(5) 0.085(7) 0.128(8) -0.031(5) 0.004(5) -0.048(5)
C21 0.095(5) 0.057(5) 0.102(6) -0.016(5) 0.015(5) -0.040(5)
C22 0.060(4) 0.054(5) 0.074(5) 0.000(4) -0.004(4) -0.006(4)
C23 0.047(3) 0.032(4) 0.083(5) -0.004(4) 0.004(3) -0.011(3)
C24 0.054(4) 0.035(4) 0.081(5) -0.003(4) 0.007(4) -0.015(3)
C25 0.064(4) 0.047(5) 0.096(6) -0.014(4) 0.018(4) -0.024(4)
C26 0.055(4) 0.066(6) 0.085(6) 0.007(5) 0.001(4) -0.026(4)
C27 0.080(5) 0.044(5) 0.104(6) -0.003(4) 0.019(5) -0.033(4)
C28 0.061(4) 0.041(4) 0.088(6) -0.006(4) 0.005(4) -0.022(4)
C29 0.064(4) 0.031(4) 0.074(5) -0.012(3) 0.024(4) -0.018(3)
C30 0.065(4) 0.038(4) 0.091(6) -0.011(4) 0.001(4) -0.018(4)
C31 0.074(5) 0.053(5) 0.108(7) 0.007(5) -0.012(5) -0.031(5)
C32 0.056(4) 0.066(6) 0.138(8) -0.002(6) 0.016(5) -0.026(5)
C33 0.065(5) 0.047(5) 0.116(7) -0.009(5) 0.025(5) -0.018(4)
C34 0.071(5) 0.046(5) 0.093(6) -0.009(4) 0.018(4) -0.024(4)
C35 0.073(5) 0.110(8) 0.099(7) -0.029(6) 0.019(5) -0.032(5)
C36 0.088(6) 0.089(7) 0.155(9) -0.011(7) 0.035(6) -0.043(6)
C37 0.086(6) 0.083(7) 0.185(11) -0.035(7) 0.023(7) -0.044(5)
C38 0.081(5) 0.072(6) 0.147(8) -0.029(6) 0.009(5) -0.035(5)
C39 0.102(5) 0.086(6) 0.199(9) -0.038(6) 0.075(6) -0.051(5)
C40 0.102(5) 0.119(7) 0.234(8) -0.014(7) 0.056(6) -0.045(6)
C41 0.089(5) 0.110(7) 0.208(9) -0.001(7) 0.051(6) -0.020(6)
C42 0.085(6) 0.065(6) 0.129(8) -0.015(5) 0.003(5) -0.020(5)
C43 0.118(8) 0.088(9) 0.128(9) 0.002(7) 0.014(7) -0.030(8)
C44 0.148(11) 0.084(9) 0.146(10) 0.021(7) -0.015(8) -0.045(8)
C45 0.194(14) 0.153(14) 0.126(11) -0.048(10) 0.045(10) -0.124(12)
C46 0.117(9) 0.154(13) 0.151(11) 0.015(10) -0.006(8) -0.076(10)
C47 0.109(8) 0.090(9) 0.168(11) 0.016(7) -0.009(8) -0.022(7)
C48 0.144(9) 0.089(8) 0.099(7) -0.014(6) -0.010(7) -0.064(8)
C49 0.130(8) 0.081(8) 0.091(7) 0.004(6) -0.016(6) -0.048(7)
C50 0.189(13) 0.107(11) 0.145(12) -0.053(9) 0.004(10) -0.032(10)
C51 0.289(19) 0.072(9) 0.168(15) -0.009(10) -0.076(15) -0.052(11)
C52 0.281(19) 0.142(13) 0.066(7) 0.010(8) -0.016(10) -0.156(14)
C53 0.117(10) 0.168(16) 0.177(17) 0.041(13) -0.025(10) -0.067(10)
C54 0.139(10) 0.112(10) 0.119(10) -0.013(9) -0.018(9) -0.048(8)
C55 0.185(13) 0.115(11) 0.185(14) -0.014(10) 0.012(10) 0.005(10)
C56 0.224(16) 0.219(18) 0.159(13) -0.072(12) 0.068(12) -0.155(16)
C57 0.157(11) 0.216(18) 0.106(9) -0.068(11) 0.036(9) -0.100(11)
C58 0.165(9) 0.085(7) 0.119(8) 0.006(6) 0.072(7) -0.027(7)
C59 0.104(6) 0.086(7) 0.120(8) 0.003(6) -0.002(6) -0.053(6)
C60 0.078(5) 0.096(7) 0.123(8) -0.023(6) 0.022(5) -0.041(5)
C61 0.077(5) 0.087(7) 0.085(6) -0.004(5) 0.003(5) -0.040(5)

loop_
_atom_type_symbol
_atom_type_description
_atom_type_scat_dispersion_real
_atom_type_scat_dispersion_imag
_atom_type_scat_source
C C 0.0033 0.0016 'International Tables Vol C Tables 4.2.6.8 and 6.1.1.4'
H H 0.0000 0.0000 'International Tables Vol C Tables 4.2.6.8 and 6.1.1.4'
Al Al 0.0645 0.0514 'International Tables Vol C Tables 4.2.6.8 and 6.1.1.4'
Li Li -0.0003 0.0001 'International Tables Vol C Tables 4.2.6.8 and 6.1.1.4'
N N 0.0061 0.0033 'International Tables Vol C Tables 4.2.6.8 and 6.1.1.4'
O O 0.0106 0.0060 'International Tables Vol C Tables 4.2.6.8 and 6.1.1.4'
P P 0.1023 0.0942 'International Tables Vol C Tables 4.2.6.8 and 6.1.1.4'

loop_
_geom_angle_atom_site_label_1
_geom_angle_atom_site_label_2
_geom_angle_atom_site_label_3
_geom_angle
_geom_angle_site_symmetry_1
_geom_angle_site_symmetry_3
O1 Al1 N1 109.8(2) . .
O1 Al1 N2 105.6(2) . .
N1 Al1 N2 88.6(2) . .
O1 Al1 C22 114.2(3) . .
N1 Al1 C22 114.4(3) . .
N2 Al1 C22 121.2(3) . .
O1 Al1 Li1 33.3(3) . .
N1 Al1 Li1 84.0(3) . .
N2 Al1 Li1 84.7(3) . .
C22 Al1 Li1 146.9(3) . .
C10 N1 C1 117.5(5) . .
C10 N1 Al1 126.3(4) . .
C1 N1 Al1 109.2(4) . .
C2 N2 C5 106.8(5) . .
C2 N2 Al1 110.5(4) . .
C5 N2 Al1 142.6(5) . .
C61 O1 Al1 120.2(4) . .
C61 O1 Li1 117.4(6) . .
Al1 O1 Li1 116.6(5) . .
C39 O2 C42 109.3(6) . .
C39 O2 Li1 115.5(6) . .
C42 O2 Li1 130.6(6) . .
C38 O3 C35 108.2(6) . .
C38 O3 Li1 125.3(5) . .
C35 O3 Li1 125.9(5) . .
C58 P1 C49 104.4(6) . .
C58 P1 C48 97.9(5) . .
C49 P1 C48 101.1(5) . .
C23 P2 C29 98.6(3) . .
C23 P2 C1 106.5(3) . .
C29 P2 C1 102.5(3) . .
C23 P2 Li1 120.9(3) . .
C29 P2 Li1 128.6(3) . .
C1 P2 Li1 96.7(4) . .
O1 Li1 O2 118.4(7) . .
O1 Li1 O3 113.0(6) . .
O2 Li1 O3 101.2(6) . .
O1 Li1 P2 108.2(5) . .
O2 Li1 P2 107.7(6) . .
O3 Li1 P2 107.7(6) . .
O1 Li1 Al1 30.1(2) . .
O2 Li1 Al1 121.6(5) . .
O3 Li1 Al1 132.7(5) . .
P2 Li1 Al1 79.5(3) . .
N1 C1 C2 111.3(5) . .
N1 C1 P2 109.8(4) . .
C2 C1 P2 108.3(4) . .
N1 C1 H1 109.1 . .
C2 C1 H1 109.1 . .
P2 C1 H1 109.1 . .
C3 C2 N2 109.1(6) . .
C3 C2 C1 135.3(7) . .
N2 C2 C1 115.6(5) . .
C2 C3 C4 107.2(7) . .
C2 C3 H3 126.4 . .
C4 C3 H3 126.4 . .
C5 C4 C3 107.5(6) . .
C5 C4 H4 126.2 . .
C3 C4 H4 126.2 . .
C4 C5 N2 109.3(6) . .
C4 C5 C6 127.4(7) . .
N2 C5 C6 123.1(6) . .
C7 C6 C5 110.3(7) . .
C7 C6 C8 109.6(7) . .
C5 C6 C8 113.4(6) . .
C7 C6 C9 107.8(6) . .
C5 C6 C9 109.2(6) . .
C8 C6 C9 106.4(6) . .
C6 C7 H7A 109.5 . .
C6 C7 H7B 109.5 . .
H7A C7 H7B 109.5 . .
C6 C7 H7C 109.5 . .
H7A C7 H7C 109.5 . .
H7B C7 H7C 109.5 . .
C6 C8 H8A 109.5 . .
C6 C8 H8B 109.5 . .
H8A C8 H8B 109.5 . .
C6 C8 H8C 109.5 . .
H8A C8 H8C 109.5 . .
H8B C8 H8C 109.5 . .
C6 C9 H9A 109.5 . .
C6 C9 H9B 109.5 . .
H9A C9 H9B 109.5 . .
C6 C9 H9C 109.5 . .
H9A C9 H9C 109.5 . .
H9B C9 H9C 109.5 . .
C11 C10 C15 120.2(6) . .
C11 C10 N1 120.5(5) . .
C15 C10 N1 119.2(6) . .
C12 C11 C10 118.5(6) . .
C12 C11 C19 118.3(6) . .
C10 C11 C19 122.9(6) . .
C13 C12 C11 121.8(7) . .
C13 C12 H12 119.1 . .
C11 C12 H12 119.1 . .
C12 C13 C14 119.6(7) . .
C12 C13 H13 120.2 . .
C14 C13 H13 120.2 . .
C13 C14 C15 121.8(6) . .
C13 C14 H14 119.1 . .
C15 C14 H14 119.1 . .
C14 C15 C10 117.7(7) . .
C14 C15 C16 119.9(6) . .
C10 C15 C16 122.4(6) . .
C15 C16 C18 112.3(6) . .
C15 C16 C17 110.7(6) . .
C18 C16 C17 109.8(5) . .
C15 C16 H16 108.0 . .
C18 C16 H16 108.0 . .
C17 C16 H16 108.0 . .
C16 C17 H17A 109.5 . .
C16 C17 H17B 109.5 . .
H17A C17 H17B 109.5 . .
C16 C17 H17C 109.5 . .
H17A C17 H17C 109.5 . .
H17B C17 H17C 109.5 . .
C16 C18 H18A 109.5 . .
C16 C18 H18B 109.5 . .
H18A C18 H18B 109.5 . .
C16 C18 H18C 109.5 . .
H18A C18 H18C 109.5 . .
H18B C18 H18C 109.5 . .
C20 C19 C11 112.1(6) . .
C20 C19 C21 110.7(6) . .
C11 C19 C21 110.7(5) . .
C20 C19 H19 107.7 . .
C11 C19 H19 107.7 . .
C21 C19 H19 107.7 . .
C19 C20 H20A 109.5 . .
C19 C20 H20B 109.5 . .
H20A C20 H20B 109.5 . .
C19 C20 H20C 109.5 . .
H20A C20 H20C 109.5 . .
H20B C20 H20C 109.5 . .
C19 C21 H21A 109.5 . .
C19 C21 H21B 109.5 . .
H21A C21 H21B 109.5 . .
C19 C21 H21C 109.5 . .
H21A C21 H21C 109.5 . .
H21B C21 H21C 109.5 . .
Al1 C22 H22A 109.5 . .
Al1 C22 H22B 109.5 . .
H22A C22 H22B 109.5 . .
Al1 C22 H22C 109.5 . .
H22A C22 H22C 109.5 . .
H22B C22 H22C 109.5 . .
C28 C23 C24 118.0(6) . .
C28 C23 P2 116.1(5) . .
C24 C23 P2 125.8(5) . .
C25 C24 C23 120.8(6) . .
C25 C24 H24 119.6 . .
C23 C24 H24 119.6 . .
C26 C25 C24 120.3(7) . .
C26 C25 H25 119.9 . .
C24 C25 H25 119.9 . .
C25 C26 C27 120.5(7) . .
C25 C26 H26 119.8 . .
C27 C26 H26 119.8 . .
C28 C27 C26 119.0(7) . .
C28 C27 H27 120.5 . .
C26 C27 H27 120.5 . .
C27 C28 C23 121.4(7) . .
C27 C28 H28 119.3 . .
C23 C28 H28 119.3 . .
C30 C29 C34 118.3(7) . .
C30 C29 P2 121.9(5) . .
C34 C29 P2 119.8(6) . .
C31 C30 C29 121.1(7) . .
C31 C30 H30 119.5 . .
C29 C30 H30 119.5 . .
C30 C31 C32 120.1(8) . .
C30 C31 H31 120.0 . .
C32 C31 H31 120.0 . .
C33 C32 C31 119.8(8) . .
C33 C32 H32 120.1 . .
C31 C32 H32 120.1 . .
C32 C33 C34 120.5(7) . .
C32 C33 H33 119.8 . .
C34 C33 H33 119.8 . .
C29 C34 C33 120.2(7) . .
C29 C34 H34 119.9 . .
C33 C34 H34 119.9 . .
O3 C35 C36 105.0(6) . .
O3 C35 H35A 110.8 . .
C36 C35 H35A 110.8 . .
O3 C35 H35B 110.8 . .
C36 C35 H35B 110.8 . .
H35A C35 H35B 108.8 . .
C37 C36 C35 105.4(7) . .
C37 C36 H36A 110.7 . .
C35 C36 H36A 110.7 . .
C37 C36 H36B 110.7 . .
C35 C36 H36B 110.7 . .
H36A C36 H36B 108.8 . .
C36 C37 C38 102.8(8) . .
C36 C37 H37A 111.2 . .
C38 C37 H37A 111.2 . .
C36 C37 H37B 111.2 . .
C38 C37 H37B 111.2 . .
H37A C37 H37B 109.1 . .
O3 C38 C37 105.6(6) . .
O3 C38 H38A 110.6 . .
C37 C38 H38A 110.6 . .
O3 C38 H38B 110.6 . .
C37 C38 H38B 110.6 . .
H38A C38 H38B 108.8 . .
C40 C39 O2 108.1(8) . .
C40 C39 H39A 110.1 . .
O2 C39 H39A 110.1 . .
C40 C39 H39B 110.1 . .
O2 C39 H39B 110.1 . .
H39A C39 H39B 108.4 . .
C39 C40 C41 110.7(9) . .
C39 C40 H40A 109.5 . .
C41 C40 H40A 109.5 . .
C39 C40 H40B 109.5 . .
C41 C40 H40B 109.5 . .
H40A C40 H40B 108.1 . .
C40 C41 C42 103.0(9) . .
C40 C41 H41A 111.2 . .
C42 C41 H41A 111.2 . .
C40 C41 H41B 111.2 . .
C42 C41 H41B 111.2 . .
H41A C41 H41B 109.1 . .
O2 C42 C41 106.1(7) . .
O2 C42 H42A 110.5 . .
C41 C42 H42A 110.5 . .
O2 C42 H42B 110.5 . .
C41 C42 H42B 110.5 . .
H42A C42 H42B 108.7 . .
C44 C43 C48 122.4(11) . .
C44 C43 H43 118.8 . .
C48 C43 H43 118.8 . .
C43 C44 C45 119.1(12) . .
C43 C44 H44 120.5 . .
C45 C44 H44 120.5 . .
C46 C45 C44 120.6(12) . .
C46 C45 H45 119.7 . .
C44 C45 H45 119.7 . .
C47 C46 C45 117.3(12) . .
C47 C46 H46 121.3 . .
C45 C46 H46 121.3 . .
C46 C47 C48 123.6(11) . .
C46 C47 H47 118.2 . .
C48 C47 H47 118.2 . .
C43 C48 C47 116.8(10) . .
C43 C48 P1 117.3(10) . .
C47 C48 P1 125.9(10) . .
C54 C49 C50 118.5(11) . .
C54 C49 P1 118.2(11) . .
C50 C49 P1 123.3(11) . .
C49 C50 C51 115.3(11) . .
C49 C50 H50 122.4 . .
C51 C50 H50 122.4 . .
C52 C51 C50 119.7(14) . .
C52 C51 H51 120.1 . .
C50 C51 H51 120.1 . .
C53 C52 C51 120.1(14) . .
C53 C52 H52 119.9 . .
C51 C52 H52 119.9 . .
C54 C53 C52 122.7(17) . .
C54 C53 H53 118.7 . .
C52 C53 H53 118.7 . .
C53 C54 C49 123.5(14) . .
C53 C54 H54 118.3 . .
C49 C54 H54 118.3 . .
C56 C55 H55A 109.5 . .
C56 C55 H55B 109.5 . .
H55A C55 H55B 109.5 . .
C56 C55 H55C 109.5 . .
H55A C55 H55C 109.5 . .
H55B C55 H55C 109.5 . .
C57 C56 C55 114.4(13) . .
C57 C56 H56A 108.7 . .
C55 C56 H56A 108.7 . .
C57 C56 H56B 108.7 . .
C55 C56 H56B 108.7 . .
H56A C56 H56B 107.6 . .
C56 C57 C57 113.8(15) . 2_566
C56 C57 H57A 108.8 . .
C57 C57 H57A 108.8 2_566 .
C56 C57 H57B 108.8 . .
C57 C57 H57B 108.8 2_566 .
H57A C57 H57B 107.7 . .
C59 C58 P1 113.4(7) . .
C59 C58 H58A 108.9 . .
P1 C58 H58A 108.9 . .
C59 C58 H58B 108.9 . .
P1 C58 H58B 108.9 . .
H58A C58 H58B 107.7 . .
C60 C59 C58 113.8(7) . .
C60 C59 H59A 108.8 . .
C58 C59 H59A 108.8 . .
C60 C59 H59B 108.8 . .
C58 C59 H59B 108.8 . .
H59A C59 H59B 107.7 . .
C61 C60 C59 116.2(8) . .
C61 C60 H60A 108.2 . .
C59 C60 H60A 108.2 . .
C61 C60 H60B 108.2 . .
C59 C60 H60B 108.2 . .
H60A C60 H60B 107.4 . .
O1 C61 C60 112.6(6) . .
O1 C61 H61A 109.1 . .
C60 C61 H61A 109.1 . .
O1 C61 H61B 109.1 . .
C60 C61 H61B 109.1 . .
H61A C61 H61B 107.8 . .

loop_
_geom_bond_atom_site_label_1
_geom_bond_atom_site_label_2
_geom_bond_distance
_geom_bond_site_symmetry_2
Al1 O1 1.775(5) .
Al1 N1 1.861(6) .
Al1 N2 1.898(5) .
Al1 C22 1.938(7) .
Al1 Li1 3.163(13) .
N1 C10 1.450(7) .
N1 C1 1.451(7) .
N2 C2 1.364(8) .
N2 C5 1.379(7) .
O1 C61 1.437(8) .
O1 Li1 1.942(15) .
O2 C39 1.406(9) .
O2 C42 1.429(9) .
O2 Li1 1.953(11) .
O3 C38 1.419(8) .
O3 C35 1.454(8) .
O3 Li1 1.988(13) .
P1 C58 1.755(9) .
P1 C49 1.847(10) .
P1 C48 1.857(10) .
P2 C23 1.836(7) .
P2 C29 1.843(7) .
P2 C1 1.870(6) .
P2 Li1 2.722(15) .
C1 C2 1.491(8) .
C1 H1 1.0000 .
C2 C3 1.352(8) .
C3 C4 1.401(9) .
C3 H3 0.9500 .
C4 C5 1.336(9) .
C4 H4 0.9500 .
C5 C6 1.512(10) .
C6 C7 1.508(10) .
C6 C8 1.518(10) .
C6 C9 1.590(9) .
C7 H7A 0.9800 .
C7 H7B 0.9800 .
C7 H7C 0.9800 .
C8 H8A 0.9800 .
C8 H8B 0.9800 .
C8 H8C 0.9800 .
C9 H9A 0.9800 .
C9 H9B 0.9800 .
C9 H9C 0.9800 .
C10 C11 1.392(8) .
C10 C15 1.405(8) .
C11 C12 1.392(9) .
C11 C19 1.530(8) .
C12 C13 1.345(8) .
C12 H12 0.9500 .
C13 C14 1.367(9) .
C13 H13 0.9500 .
C14 C15 1.393(9) .
C14 H14 0.9500 .
C15 C16 1.518(9) .
C16 C18 1.538(9) .
C16 C17 1.547(10) .
C16 H16 1.0000 .
C17 H17A 0.9800 .
C17 H17B 0.9800 .
C17 H17C 0.9800 .
C18 H18A 0.9800 .
C18 H18B 0.9800 .
C18 H18C 0.9800 .
C19 C20 1.528(10) .
C19 C21 1.532(9) .
C19 H19 1.0000 .
C20 H20A 0.9800 .
C20 H20B 0.9800 .
C20 H20C 0.9800 .
C21 H21A 0.9800 .
C21 H21B 0.9800 .
C21 H21C 0.9800 .
C22 H22A 0.9800 .
C22 H22B 0.9800 .
C22 H22C 0.9800 .
C23 C28 1.391(9) .
C23 C24 1.393(8) .
C24 C25 1.375(9) .
C24 H24 0.9500 .
C25 C26 1.359(9) .
C25 H25 0.9500 .
C26 C27 1.395(9) .
C26 H26 0.9500 .
C27 C28 1.371(9) .
C27 H27 0.9500 .
C28 H28 0.9500 .
C29 C30 1.385(9) .
C29 C34 1.386(8) .
C30 C31 1.378(9) .
C30 H30 0.9500 .
C31 C32 1.378(10) .
C31 H31 0.9500 .
C32 C33 1.359(10) .
C32 H32 0.9500 .
C33 C34 1.395(10) .
C33 H33 0.9500 .
C34 H34 0.9500 .
C35 C36 1.517(11) .
C35 H35A 0.9900 .
C35 H35B 0.9900 .
C36 C37 1.436(11) .
C36 H36A 0.9900 .
C36 H36B 0.9900 .
C37 C38 1.497(10) .
C37 H37A 0.9900 .
C37 H37B 0.9900 .
C38 H38A 0.9900 .
C38 H38B 0.9900 .
C39 C40 1.398(12) .
C39 H39A 0.9900 .
C39 H39B 0.9900 .
C40 C41 1.450(14) .
C40 H40A 0.9900 .
C40 H40B 0.9900 .
C41 C42 1.509(11) .
C41 H41A 0.9900 .
C41 H41B 0.9900 .
C42 H42A 0.9900 .
C42 H42B 0.9900 .
C43 C44 1.331(14) .
C43 C48 1.353(13) .
C43 H43 0.9500 .
C44 C45 1.390(16) .
C44 H44 0.9500 .
C45 C46 1.376(17) .
C45 H45 0.9500 .
C46 C47 1.331(14) .
C46 H46 0.9500 .
C47 C48 1.392(14) .
C47 H47 0.9500 .
C49 C54 1.377(13) .
C49 C50 1.423(15) .
C50 C51 1.435(18) .
C50 H50 0.9500 .
C51 C52 1.399(17) .
C51 H51 0.9500 .
C52 C53 1.300(17) .
C52 H52 0.9500 .
C53 C54 1.277(15) .
C53 H53 0.9500 .
C54 H54 0.9500 .
C55 C56 1.503(18) .
C55 H55A 0.9800 .
C55 H55B 0.9800 .
C55 H55C 0.9800 .
C56 C57 1.467(16) .
C56 H56A 0.9900 .
C56 H56B 0.9900 .
C57 C57 1.61(2) 2_566
C57 H57A 0.9900 .
C57 H57B 0.9900 .
C58 C59 1.570(12) .
C58 H58A 0.9900 .
C58 H58B 0.9900 .
C59 C60 1.517(10) .
C59 H59A 0.9900 .
C59 H59B 0.9900 .
C60 C61 1.477(10) .
C60 H60A 0.9900 .
C60 H60B 0.9900 .
C61 H61A 0.9900 .
C61 H61B 0.9900 .

loop_
_geom_torsion_atom_site_label_1
_geom_torsion_atom_site_label_2
_geom_torsion_atom_site_label_3
_geom_torsion_atom_site_label_4
_geom_torsion
_geom_torsion_site_symmetry_4
O1 Al1 N1 C10 124.5(5) .
N2 Al1 N1 C10 -129.3(5) .
C22 Al1 N1 C10 -5.4(6) .
Li1 Al1 N1 C10 145.9(5) .
O1 Al1 N1 C1 -85.9(4) .
N2 Al1 N1 C1 20.2(4) .
C22 Al1 N1 C1 144.1(4) .
Li1 Al1 N1 C1 -64.6(4) .
O1 Al1 N2 C2 96.7(4) .
N1 Al1 N2 C2 -13.5(4) .
C22 Al1 N2 C2 -131.4(4) .
Li1 Al1 N2 C2 70.6(5) .
O1 Al1 N2 C5 -81.7(7) .
N1 Al1 N2 C5 168.1(7) .
C22 Al1 N2 C5 50.2(8) .
Li1 Al1 N2 C5 -107.8(7) .
N1 Al1 O1 C61 -111.0(5) .
N2 Al1 O1 C61 154.8(5) .
C22 Al1 O1 C61 19.1(6) .
Li1 Al1 O1 C61 -152.2(7) .
N1 Al1 O1 Li1 41.2(4) .
N2 Al1 O1 Li1 -53.0(5) .
C22 Al1 O1 Li1 171.3(4) .
C61 O1 Li1 O2 -102.3(7) .
Al1 O1 Li1 O2 104.7(7) .
C61 O1 Li1 O3 15.6(9) .
Al1 O1 Li1 O3 -137.3(5) .
C61 O1 Li1 P2 134.8(5) .
Al1 O1 Li1 P2 -18.1(5) .
C61 O1 Li1 Al1 153.0(7) .
C39 O2 Li1 O1 -38.6(11) .
C42 O2 Li1 O1 168.5(7) .
C39 O2 Li1 O3 -162.7(7) .
C42 O2 Li1 O3 44.4(11) .
C39 O2 Li1 P2 84.5(8) .
C42 O2 Li1 P2 -68.5(9) .
C39 O2 Li1 Al1 -3.8(11) .
C42 O2 Li1 Al1 -156.8(7) .
C38 O3 Li1 O1 -109.5(7) .
C35 O3 Li1 O1 60.2(10) .
C38 O3 Li1 O2 18.2(11) .
C35 O3 Li1 O2 -172.1(6) .
C38 O3 Li1 P2 131.0(6) .
C35 O3 Li1 P2 -59.3(9) .
C38 O3 Li1 Al1 -137.0(7) .
C35 O3 Li1 Al1 32.7(13) .
C23 P2 Li1 O1 -93.9(5) .
C29 P2 Li1 O1 131.6(4) .
C1 P2 Li1 O1 19.8(5) .
C23 P2 Li1 O2 136.9(5) .
C29 P2 Li1 O2 2.5(8) .
C1 P2 Li1 O2 -109.3(5) .
C23 P2 Li1 O3 28.6(6) .
C29 P2 Li1 O3 -105.9(5) .
C1 P2 Li1 O3 142.3(5) .
C23 P2 Li1 Al1 -103.1(3) .
C29 P2 Li1 Al1 122.5(3) .
C1 P2 Li1 Al1 10.6(2) .
N1 Al1 Li1 O1 -141.4(4) .
N2 Al1 Li1 O1 129.4(4) .
C22 Al1 Li1 O1 -14.7(7) .
O1 Al1 Li1 O2 -93.1(9) .
N1 Al1 Li1 O2 125.4(7) .
N2 Al1 Li1 O2 36.3(7) .
C22 Al1 Li1 O2 -107.8(7) .
O1 Al1 Li1 O3 58.0(8) .
N1 Al1 Li1 O3 -83.4(9) .
N2 Al1 Li1 O3 -172.5(9) .
C22 Al1 Li1 O3 43.4(12) .
O1 Al1 Li1 P2 162.5(5) .
N1 Al1 Li1 P2 21.1(2) .
N2 Al1 Li1 P2 -68.1(3) .
C22 Al1 Li1 P2 147.8(5) .
C10 N1 C1 C2 130.2(6) .
Al1 N1 C1 C2 -22.4(6) .
C10 N1 C1 P2 -109.9(5) .
Al1 N1 C1 P2 97.6(4) .
C23 P2 C1 N1 68.8(5) .
C29 P2 C1 N1 171.8(4) .
Li1 P2 C1 N1 -56.1(5) .
C23 P2 C1 C2 -169.5(4) .
C29 P2 C1 C2 -66.5(5) .
Li1 P2 C1 C2 65.6(5) .
C5 N2 C2 C3 2.8(7) .
Al1 N2 C2 C3 -176.2(4) .
C5 N2 C2 C1 -177.7(5) .
Al1 N2 C2 C1 3.3(6) .
N1 C1 C2 C3 -168.0(7) .
P2 C1 C2 C3 71.2(8) .
N1 C1 C2 N2 12.6(7) .
P2 C1 C2 N2 -108.2(5) .
N2 C2 C3 C4 -2.7(7) .
C1 C2 C3 C4 177.9(6) .
C2 C3 C4 C5 1.6(8) .
C3 C4 C5 N2 0.2(8) .
C3 C4 C5 C6 -173.4(7) .
C2 N2 C5 C4 -1.8(7) .
Al1 N2 C5 C4 176.6(5) .
C2 N2 C5 C6 172.1(6) .
Al1 N2 C5 C6 -9.5(11) .
C4 C5 C6 C7 95.3(8) .
N2 C5 C6 C7 -77.5(8) .
C4 C5 C6 C8 -141.4(7) .
N2 C5 C6 C8 45.8(9) .
C4 C5 C6 C9 -22.9(10) .
N2 C5 C6 C9 164.3(6) .
C1 N1 C10 C11 -49.9(8) .
Al1 N1 C10 C11 97.4(6) .
C1 N1 C10 C15 127.3(6) .
Al1 N1 C10 C15 -85.4(7) .
C15 C10 C11 C12 -5.1(10) .
N1 C10 C11 C12 172.1(6) .
C15 C10 C11 C19 169.3(6) .
N1 C10 C11 C19 -13.5(10) .
C10 C11 C12 C13 1.1(11) .
C19 C11 C12 C13 -173.6(7) .
C11 C12 C13 C14 3.0(11) .
C12 C13 C14 C15 -3.2(11) .
C13 C14 C15 C10 -0.8(11) .
C13 C14 C15 C16 178.0(7) .
C11 C10 C15 C14 5.0(10) .
N1 C10 C15 C14 -172.3(6) .
C11 C10 C15 C16 -173.8(6) .
N1 C10 C15 C16 8.9(10) .
C14 C15 C16 C18 53.2(9) .
C10 C15 C16 C18 -128.0(7) .
C14 C15 C16 C17 -69.9(8) .
C10 C15 C16 C17 108.9(7) .
C12 C11 C19 C20 -64.2(8) .
C10 C11 C19 C20 121.4(7) .
C12 C11 C19 C21 59.9(9) .
C10 C11 C19 C21 -114.5(7) .
C29 P2 C23 C28 88.9(5) .
C1 P2 C23 C28 -165.3(5) .
Li1 P2 C23 C28 -56.8(6) .
C29 P2 C23 C24 -87.1(6) .
C1 P2 C23 C24 18.7(7) .
Li1 P2 C23 C24 127.3(6) .
C28 C23 C24 C25 2.2(10) .
P2 C23 C24 C25 178.1(5) .
C23 C24 C25 C26 -1.8(10) .
C24 C25 C26 C27 -0.2(11) .
C25 C26 C27 C28 1.8(11) .
C26 C27 C28 C23 -1.4(10) .
C24 C23 C28 C27 -0.6(10) .
P2 C23 C28 C27 -176.9(5) .
C23 P2 C29 C30 67.8(6) .
C1 P2 C29 C30 -41.3(6) .
Li1 P2 C29 C30 -150.5(6) .
C23 P2 C29 C34 -115.2(5) .
C1 P2 C29 C34 135.7(5) .
Li1 P2 C29 C34 26.5(7) .
C34 C29 C30 C31 -0.1(10) .
P2 C29 C30 C31 176.9(5) .
C29 C30 C31 C32 0.2(11) .
C30 C31 C32 C33 2.1(12) .
C31 C32 C33 C34 -4.4(12) .
C30 C29 C34 C33 -2.1(10) .
P2 C29 C34 C33 -179.2(5) .
C32 C33 C34 C29 4.5(11) .
C38 O3 C35 C36 3.0(9) .
Li1 O3 C35 C36 -168.1(8) .
O3 C35 C36 C37 19.7(10) .
C35 C36 C37 C38 -33.4(10) .
C35 O3 C38 C37 -23.8(10) .
Li1 O3 C38 C37 147.4(8) .
C36 C37 C38 O3 35.9(10) .
C42 O2 C39 C40 6.5(12) .
Li1 O2 C39 C40 -152.0(9) .
O2 C39 C40 C41 4.9(15) .
C39 C40 C41 C42 -13.3(15) .
C39 O2 C42 C41 -14.7(10) .
Li1 O2 C42 C41 139.5(9) .
C40 C41 C42 O2 16.6(12) .
C48 C43 C44 C45 -4.7(18) .
C43 C44 C45 C46 4.9(19) .
C44 C45 C46 C47 -1.9(19) .
C45 C46 C47 C48 -1(2) .
C44 C43 C48 C47 1.5(17) .
C44 C43 C48 P1 -178.1(9) .
C46 C47 C48 C43 1.7(18) .
C46 C47 C48 P1 -178.8(10) .
C58 P1 C48 C43 113.9(9) .
C49 P1 C48 C43 -139.7(9) .
C58 P1 C48 C47 -65.7(10) .
C49 P1 C48 C47 40.7(11) .
C58 P1 C49 C54 -168.5(8) .
C48 P1 C49 C54 90.2(9) .
C58 P1 C49 C50 9.0(10) .
C48 P1 C49 C50 -92.3(10) .
C54 C49 C50 C51 3.8(17) .
P1 C49 C50 C51 -173.6(9) .
C49 C50 C51 C52 -3.6(19) .
C50 C51 C52 C53 0(2) .
C51 C52 C53 C54 3(2) .
C52 C53 C54 C49 -3(2) .
C50 C49 C54 C53 -0.8(18) .
P1 C49 C54 C53 176.8(10) .
C55 C56 C57 C57 -177.2(11) 2_566
C49 P1 C58 C59 82.3(8) .
C48 P1 C58 C59 -174.1(8) .
P1 C58 C59 C60 177.6(7) .
C58 C59 C60 C61 -68.9(10) .
Al1 O1 C61 C60 -89.6(7) .
Li1 O1 C61 C60 118.5(7) .
C59 C60 C61 O1 -67.8(9) .
